data_7219477
loop_
_publ_author_name
'Wang, Jungang'
'Gao, Yang'
'Xiang, Jiachen'
'Wang, Miao'
'Wu, Anxin'

_publ_section_title
;
 X-ray studies of conformation: observation of conformational polymorphism
 of a glycoluril clip
;
_journal_issue 11
_journal_name_full CrystEngComm
_journal_page_first 2245
_journal_paper_doi 10.1039/C5CE00066A
_journal_volume 17
_journal_year 2015
_chemical_formula_sum 'C41 H42 N4 O9'
_chemical_formula_weight 734.79
_chemical_name_systematic
; 
 ? 
;
_space_group_IT_number 2
_symmetry_cell_setting triclinic
_symmetry_space_group_name_Hall '-P 1'
_symmetry_space_group_name_H-M 'P -1'
_atom_sites_solution_hydrogens geom
_atom_sites_solution_primary direct
_atom_sites_solution_secondary difmap
_audit_creation_method SHELXL-97
_audit_update_record
;
2015-01-30 deposited with the CCDC.
2015-02-03 downloaded from the CCDC.
;
_cell_angle_alpha 99.383(2)
_cell_angle_beta 98.246(2)
_cell_angle_gamma 95.472(2)
_cell_formula_units_Z 2
_cell_length_a 8.7063(10)
_cell_length_b 11.0579(13)
_cell_length_c 20.271(2)
_cell_measurement_temperature 220(2)
_cell_volume 1891.4(4)
_computing_cell_refinement 'Bruker SAINT'
_computing_data_collection 'Bruker APEX2'
_computing_data_reduction 'Bruker SAINT'
_computing_molecular_graphics 'Bruker SHELXTL'
_computing_publication_material 'Bruker SHELXTL'
_computing_structure_refinement 'SHELXL-97 (Sheldrick, 1997)'
_computing_structure_solution 'SHELXS-97 (Sheldrick, 1990)'
_diffrn_ambient_temperature 220(2)
_diffrn_measured_fraction_theta_full 0.988
_diffrn_measured_fraction_theta_max 0.988
_diffrn_measurement_device_type 'Bruker APEX-II CCD'
_diffrn_measurement_method '\f and \w scans'
_diffrn_radiation_monochromator graphite
_diffrn_radiation_source 'fine-focus sealed tube'
_diffrn_radiation_type MoK\a
_diffrn_radiation_wavelength 0.71073
_diffrn_reflns_av_R_equivalents 0.0261
_diffrn_reflns_av_sigmaI/netI 0.0444
_diffrn_reflns_limit_h_max 10
_diffrn_reflns_limit_h_min -10
_diffrn_reflns_limit_k_max 13
_diffrn_reflns_limit_k_min -13
_diffrn_reflns_limit_l_max 23
_diffrn_reflns_limit_l_min -24
_diffrn_reflns_number 13231
_diffrn_reflns_theta_full 25.01
_diffrn_reflns_theta_max 25.01
_diffrn_reflns_theta_min 1.88
_exptl_absorpt_coefficient_mu 0.092
_exptl_absorpt_correction_T_max 0.9909
_exptl_absorpt_correction_T_min 0.9819
_exptl_absorpt_correction_type multi-scan
_exptl_absorpt_process_details 'SADABS; Bruker, 2000'
_exptl_crystal_colour colorless
_exptl_crystal_density_diffrn 1.290
_exptl_crystal_density_meas 1.290
_exptl_crystal_density_method 'not measured'
_exptl_crystal_description block
_exptl_crystal_F_000 776
_exptl_crystal_size_max 0.20
_exptl_crystal_size_mid 0.20
_exptl_crystal_size_min 0.10
_refine_diff_density_max 0.811
_refine_diff_density_min -0.279
_refine_diff_density_rms 0.064
_refine_ls_extinction_method none
_refine_ls_goodness_of_fit_ref 1.096
_refine_ls_hydrogen_treatment constr
_refine_ls_matrix_type full
_refine_ls_number_parameters 524
_refine_ls_number_reflns 6602
_refine_ls_number_restraints 4
_refine_ls_restrained_S_all 1.100
_refine_ls_R_factor_all 0.0857
_refine_ls_R_factor_gt 0.0632
_refine_ls_shift/su_max 0.000
_refine_ls_shift/su_mean 0.000
_refine_ls_structure_factor_coef Fsqd
_refine_ls_weighting_details 'calc w=1/[\s^2^(Fo^2^)+(0.1229P)^2^+0.3515P] where P=(Fo^2^+2Fc^2^)/3'
_refine_ls_weighting_scheme calc
_refine_ls_wR_factor_gt 0.1900
_refine_ls_wR_factor_ref 0.2025
_reflns_number_gt 4785
_reflns_number_total 6602
_reflns_threshold_expression >2sigma(I)
_cod_data_source_file c5ce00066a2.cif
_cod_data_source_block 1c
_cod_depositor_comments
;
The following automatic conversions were performed:

'_symmetry_cell_setting' value 'Triclinic' changed to 'triclinic'
according to
/usr/data/users/saulius/crontab/automatic-downloads/rss-feeds/RSC/lib/dictionaries/cif_core.dic
dictionary named 'cif_core.dic' version 2.4.2 from 2011-04-26.

Automatic conversion script
Id: cif_fix_values 3008 2015-01-20 13:52:24Z robertas 

 Adding full bibliography for 7219475--7219479.cif.
;
_cod_original_sg_symbol_H-M p-1
_cod_database_code 7219477

loop_
_symmetry_equiv_pos_as_xyz
'x, y, z'
'-x, -y, -z'

loop_
_atom_site_label
_atom_site_type_symbol
_atom_site_fract_x
_atom_site_fract_y
_atom_site_fract_z
_atom_site_U_iso_or_equiv
_atom_site_adp_type
_atom_site_occupancy
_atom_site_symmetry_multiplicity
_atom_site_calc_flag
_atom_site_refinement_flags
_atom_site_disorder_assembly
_atom_site_disorder_group
C1 C 0.1137(9) 0.0753(5) -0.0576(3) 0.126(2) Uani 1 1 d . . .
H1A H 0.0886 0.0630 -0.1066 0.189 Uiso 1 1 calc R . .
H1B H 0.0703 0.0032 -0.0418 0.189 Uiso 1 1 calc R . .
H1C H 0.2264 0.0877 -0.0440 0.189 Uiso 1 1 calc R . .
C3 C 0.1357(4) 0.2916(4) -0.02310(15) 0.0554(9) Uani 1 1 d . . .
C8 C 0.1261(3) 0.3799(3) 0.03463(14) 0.0437(7) Uani 1 1 d . . .
C7 C 0.2057(3) 0.4994(3) 0.04287(13) 0.0413(7) Uani 1 1 d . . .
C6 C 0.2889(4) 0.5298(3) -0.00772(15) 0.0495(8) Uani 1 1 d . . .
C5 C 0.2998(4) 0.4432(4) -0.06315(15) 0.0596(10) Uani 1 1 d . . .
H5 H 0.3576 0.4644 -0.0962 0.072 Uiso 1 1 calc R . .
C4 C 0.2253(4) 0.3248(4) -0.07008(16) 0.0652(11) Uani 1 1 d . . .
H4 H 0.2356 0.2653 -0.1075 0.078 Uiso 1 1 calc R . .
C2 C 0.4336(5) 0.6893(4) -0.0497(2) 0.0765(12) Uani 1 1 d . . .
H2A H 0.5215 0.6428 -0.0547 0.115 Uiso 1 1 calc R . .
H2B H 0.4711 0.7767 -0.0369 0.115 Uiso 1 1 calc R . .
H2C H 0.3624 0.6748 -0.0924 0.115 Uiso 1 1 calc R . .
C9 C 0.0274(3) 0.3444(3) 0.08503(13) 0.0392(7) Uani 1 1 d . . .
H9A H -0.0545 0.3991 0.0878 0.047 Uiso 1 1 calc R . .
H9B H -0.0241 0.2600 0.0683 0.047 Uiso 1 1 calc R . .
C10 C 0.2037(3) 0.5943(3) 0.10487(13) 0.0383(7) Uani 1 1 d . . .
H10A H 0.2688 0.6701 0.1021 0.046 Uiso 1 1 calc R . .
H10B H 0.0966 0.6140 0.1057 0.046 Uiso 1 1 calc R . .
C11 C 0.2144(3) 0.2651(3) 0.16557(13) 0.0338(6) Uani 1 1 d . . .
C12 C 0.4072(3) 0.5832(2) 0.20299(12) 0.0298(6) Uani 1 1 d . . .
C13 C 0.1654(3) 0.4670(2) 0.19703(12) 0.0290(6) Uani 1 1 d . . .
C14 C 0.2888(3) 0.4341(2) 0.25383(11) 0.0251(5) Uani 1 1 d . . .
C35 C 0.0249(3) 0.5249(2) 0.22324(13) 0.0338(6) Uani 1 1 d . . .
C36 C -0.0792(3) 0.7100(3) 0.25789(15) 0.0441(7) Uani 1 1 d . . .
H36A H -0.0865 0.6992 0.3044 0.053 Uiso 1 1 calc R . .
H36B H -0.1790 0.6757 0.2290 0.053 Uiso 1 1 calc R . .
C37 C -0.0443(4) 0.8437(3) 0.2553(2) 0.0636(10) Uani 1 1 d . . .
H37A H 0.0492 0.8787 0.2873 0.095 Uiso 1 1 calc R . .
H37B H -0.1316 0.8866 0.2668 0.095 Uiso 1 1 calc R . .
H37C H -0.0278 0.8529 0.2099 0.095 Uiso 1 1 calc R . .
C38 C 0.2217(3) 0.4327(2) 0.32037(12) 0.0287(6) Uani 1 1 d . . .
C39 C 0.0571(5) 0.3092(3) 0.37292(18) 0.0606(10) Uani 1 1 d . . .
H39A H -0.0151 0.3718 0.3765 0.073 Uiso 1 1 calc R . .
H39B H 0.1282 0.3200 0.4161 0.073 Uiso 1 1 calc R . .
C40 C -0.0310(5) 0.1843(4) 0.3574(2) 0.0785(13) Uani 1 1 d . . .
H40A H -0.1019 0.1748 0.3149 0.118 Uiso 1 1 calc R . .
H40B H -0.0903 0.1730 0.3934 0.118 Uiso 1 1 calc R . .
H40C H 0.0415 0.1230 0.3538 0.118 Uiso 1 1 calc R . .
C15 C 0.4167(3) 0.2338(2) 0.25737(13) 0.0347(6) Uani 1 1 d . . .
H15A H 0.4923 0.2055 0.2286 0.042 Uiso 1 1 calc R . .
H15B H 0.3495 0.1608 0.2625 0.042 Uiso 1 1 calc R . .
C16 C 0.5759(3) 0.4846(2) 0.27843(13) 0.0312(6) Uani 1 1 d . . .
H16A H 0.6571 0.5557 0.2901 0.037 Uiso 1 1 calc R . .
H16B H 0.5994 0.4295 0.2391 0.037 Uiso 1 1 calc R . .
C17 C 0.5051(3) 0.2954(2) 0.32661(12) 0.0291(6) Uani 1 1 d . . .
C18 C 0.5776(3) 0.4172(2) 0.33728(12) 0.0290(6) Uani 1 1 d . . .
C19 C 0.6570(3) 0.4751(2) 0.40215(13) 0.0319(6) Uani 1 1 d . . .
C20 C 0.6615(3) 0.4083(3) 0.45495(14) 0.0402(7) Uani 1 1 d . . .
H20 H 0.7128 0.4456 0.4985 0.048 Uiso 1 1 calc R . .
C21 C 0.5915(3) 0.2887(3) 0.44385(14) 0.0409(7) Uani 1 1 d . . .
H21 H 0.5960 0.2459 0.4804 0.049 Uiso 1 1 calc R . .
C22 C 0.5144(3) 0.2288(2) 0.38063(13) 0.0332(6) Uani 1 1 d . . .
C29 C 0.7389(3) 0.6033(2) 0.41561(13) 0.0343(6) Uani 1 1 d . . .
C30 C 0.6625(3) 0.7029(3) 0.40291(15) 0.0430(7) Uani 1 1 d . . .
H30 H 0.5549 0.6906 0.3859 0.052 Uiso 1 1 calc R . .
C31 C 0.7425(4) 0.8207(3) 0.41485(16) 0.0486(8) Uani 1 1 d . . .
H31 H 0.6893 0.8878 0.4058 0.058 Uiso 1 1 calc R . .
C32 C 0.9006(4) 0.8396(3) 0.44013(15) 0.0493(8) Uani 1 1 d . . .
H32 H 0.9555 0.9193 0.4478 0.059 Uiso 1 1 calc R . .
C33 C 0.9769(4) 0.7424(3) 0.45391(16) 0.0475(8) Uani 1 1 d . . .
H33 H 1.0841 0.7556 0.4718 0.057 Uiso 1 1 calc R . .
C34 C 0.8978(3) 0.6241(3) 0.44181(14) 0.0402(7) Uani 1 1 d . . .
H34 H 0.9517 0.5576 0.4513 0.048 Uiso 1 1 calc R . .
C23 C 0.4467(3) 0.0975(3) 0.37356(14) 0.0388(7) Uani 1 1 d . . .
C28 C 0.3644(4) 0.0637(3) 0.42263(17) 0.0493(8) Uani 1 1 d . . .
H28 H 0.3487 0.1247 0.4583 0.059 Uiso 1 1 calc R . .
C27 C 0.3051(4) -0.0569(3) 0.4204(2) 0.0624(10) Uani 1 1 d . . .
H27 H 0.2506 -0.0774 0.4547 0.075 Uiso 1 1 calc R . .
C26 C 0.3249(4) -0.1476(3) 0.3685(2) 0.0669(11) Uani 1 1 d . . .
H26 H 0.2833 -0.2299 0.3666 0.080 Uiso 1 1 calc R . .
C25 C 0.4068(5) -0.1160(3) 0.3192(2) 0.0655(10) Uani 1 1 d . . .
H25 H 0.4201 -0.1774 0.2833 0.079 Uiso 1 1 calc R . .
C24 C 0.4704(4) 0.0062(3) 0.32195(17) 0.0493(8) Uani 1 1 d . . .
H24 H 0.5290 0.0261 0.2889 0.059 Uiso 1 1 calc R . .
N1 N 0.1138(2) 0.3505(2) 0.15342(10) 0.0325(5) Uani 1 1 d . . .
N3 N 0.2609(2) 0.5528(2) 0.16794(10) 0.0305(5) Uani 1 1 d . . .
N2 N 0.3198(2) 0.31353(19) 0.22282(10) 0.0281(5) Uani 1 1 d . . .
N4 N 0.4212(2) 0.52762(19) 0.26068(10) 0.0270(5) Uani 1 1 d . . .
O1 O 0.0512(3) 0.1775(3) -0.02970(13) 0.0749(8) Uani 1 1 d . . .
O2 O 0.3532(3) 0.6503(3) 0.00177(11) 0.0607(7) Uani 1 1 d . . .
O3 O 0.2098(2) 0.16352(19) 0.13162(10) 0.0490(5) Uani 1 1 d . . .
O4 O 0.5131(2) 0.64928(17) 0.18824(9) 0.0383(5) Uani 1 1 d . . .
O5 O -0.0873(2) 0.4636(2) 0.23246(13) 0.0545(6) Uani 1 1 d . . .
O6 O 0.0484(2) 0.64653(17) 0.23376(9) 0.0374(5) Uani 1 1 d . . .
O7 O 0.2321(2) 0.52140(17) 0.36429(9) 0.0400(5) Uani 1 1 d . . .
O8 O 0.1457(2) 0.32278(16) 0.31839(9) 0.0370(5) Uani 1 1 d . . .
C41 C 0.7098(11) 0.0846(9) 0.2104(5) 0.054(3) Uani 0.318(6) 1 d PD A 1
H41A H 0.7781 0.0432 0.2391 0.081 Uiso 0.318(6) 1 d PR A 1
H41B H 0.6399 0.0235 0.1770 0.081 Uiso 0.318(6) 1 d PR A 1
H41C H 0.6489 0.1349 0.2380 0.081 Uiso 0.318(6) 1 d PR A 1
O9 O 0.7940(14) 0.1551(9) 0.1798(5) 0.103(4) Uani 0.318(6) 1 d PD A 1
H9 H 0.7644 0.2247 0.1838 0.154 Uiso 0.318(6) 1 d PR A 1
C42 C 0.431(3) 1.016(3) 0.0987(18) 0.166(6) Uani 0.262(6) 1 d PD B 2
H42A H 0.4074 1.0965 0.0904 0.249 Uiso 0.262(6) 1 d PR B 2
H42B H 0.5074 0.9874 0.0713 0.249 Uiso 0.262(6) 1 d PR B 2
H42C H 0.4723 1.0210 0.1462 0.249 Uiso 0.262(6) 1 d PR B 2
O10 O 0.2936(13) 0.9326(8) 0.0818(6) 0.086(5) Uani 0.262(6) 1 d PD B 2
H10 H 0.2582 0.9279 0.0411 0.129 Uiso 0.262(6) 1 d PR B 2
C42' C 0.4334(17) 0.9224(19) 0.1183(10) 0.166(6) Uani 0.420(6) 1 d PD C 3
H42D H 0.3559 0.9355 0.1478 0.249 Uiso 0.420(6) 1 d PR C 3
H42E H 0.3913 0.8568 0.0803 0.249 Uiso 0.420(6) 1 d PR C 3
H42F H 0.4601 0.9979 0.1017 0.249 Uiso 0.420(6) 1 d PR C 3
O10' O 0.5656(8) 0.8894(5) 0.1533(4) 0.075(2) Uani 0.420(6) 1 d PD C 3
H10' H 0.5881 0.9356 0.1908 0.112 Uiso 0.420(6) 1 d PR C 3

loop_
_atom_site_aniso_label
_atom_site_aniso_U_11
_atom_site_aniso_U_22
_atom_site_aniso_U_33
_atom_site_aniso_U_23
_atom_site_aniso_U_13
_atom_site_aniso_U_12
C1 0.185(6) 0.093(4) 0.120(5) 0.015(3) 0.083(5) 0.029(4)
C3 0.0437(18) 0.082(3) 0.0343(16) -0.0013(16) -0.0053(13) 0.0164(18)
C8 0.0329(15) 0.068(2) 0.0300(14) 0.0069(13) -0.0014(11) 0.0172(15)
C7 0.0320(14) 0.067(2) 0.0298(14) 0.0167(13) 0.0030(11) 0.0217(14)
C6 0.0390(16) 0.079(2) 0.0369(16) 0.0243(16) 0.0046(13) 0.0193(17)
C5 0.0464(18) 0.111(3) 0.0298(16) 0.0186(18) 0.0130(14) 0.033(2)
C4 0.056(2) 0.107(3) 0.0310(17) -0.0012(18) 0.0046(15) 0.029(2)
C2 0.060(2) 0.124(4) 0.065(2) 0.055(2) 0.0220(19) 0.022(2)
C9 0.0301(14) 0.0551(18) 0.0304(14) 0.0060(12) -0.0035(11) 0.0101(13)
C10 0.0358(14) 0.0521(17) 0.0339(14) 0.0199(13) 0.0071(12) 0.0171(13)
C11 0.0316(14) 0.0388(15) 0.0291(13) 0.0009(12) 0.0031(11) 0.0068(12)
C12 0.0313(14) 0.0336(14) 0.0277(13) 0.0069(10) 0.0100(11) 0.0097(11)
C13 0.0272(13) 0.0343(14) 0.0271(13) 0.0076(10) 0.0057(10) 0.0066(11)
C14 0.0258(12) 0.0280(12) 0.0219(12) 0.0034(9) 0.0047(9) 0.0056(10)
C35 0.0312(14) 0.0387(15) 0.0351(14) 0.0115(11) 0.0070(11) 0.0108(12)
C36 0.0416(16) 0.0533(18) 0.0413(16) 0.0040(13) 0.0120(13) 0.0245(14)
C37 0.060(2) 0.047(2) 0.081(3) 0.0015(18) 0.0049(19) 0.0179(17)
C38 0.0290(13) 0.0326(14) 0.0260(13) 0.0070(11) 0.0062(10) 0.0054(11)
C39 0.078(2) 0.054(2) 0.056(2) 0.0105(16) 0.0399(18) -0.0061(18)
C40 0.081(3) 0.076(3) 0.081(3) 0.018(2) 0.036(2) -0.022(2)
C15 0.0385(15) 0.0327(14) 0.0324(14) 0.0034(11) 0.0011(11) 0.0124(12)
C16 0.0255(13) 0.0391(15) 0.0308(13) 0.0099(11) 0.0052(10) 0.0053(11)
C17 0.0249(12) 0.0325(14) 0.0294(13) 0.0044(10) 0.0027(10) 0.0059(11)
C18 0.0244(12) 0.0348(14) 0.0276(13) 0.0058(10) 0.0027(10) 0.0045(11)
C19 0.0281(13) 0.0334(14) 0.0324(14) 0.0063(11) -0.0003(11) 0.0018(11)
C20 0.0466(17) 0.0419(16) 0.0283(14) 0.0083(12) -0.0044(12) -0.0019(13)
C21 0.0475(17) 0.0434(16) 0.0316(14) 0.0150(12) -0.0015(12) 0.0020(14)
C22 0.0303(13) 0.0336(14) 0.0346(14) 0.0070(11) 0.0011(11) 0.0032(11)
C29 0.0359(14) 0.0367(15) 0.0284(13) 0.0062(11) 0.0010(11) -0.0006(12)
C30 0.0364(15) 0.0407(16) 0.0485(17) 0.0029(13) 0.0013(13) 0.0042(13)
C31 0.0551(19) 0.0351(16) 0.0519(18) 0.0020(13) 0.0018(15) 0.0074(14)
C32 0.0570(19) 0.0401(17) 0.0442(17) -0.0002(13) 0.0041(15) -0.0077(15)
C33 0.0385(16) 0.0505(19) 0.0479(17) 0.0089(14) -0.0037(13) -0.0072(14)
C34 0.0354(15) 0.0433(16) 0.0399(15) 0.0101(12) -0.0008(12) 0.0002(13)
C23 0.0378(15) 0.0354(15) 0.0426(16) 0.0133(12) -0.0050(12) 0.0091(12)
C28 0.0450(17) 0.0443(17) 0.060(2) 0.0167(15) 0.0064(15) 0.0010(14)
C27 0.0478(19) 0.052(2) 0.089(3) 0.030(2) 0.0043(18) -0.0032(16)
C26 0.052(2) 0.045(2) 0.098(3) 0.027(2) -0.015(2) -0.0038(17)
C25 0.076(3) 0.0387(18) 0.073(2) 0.0012(17) -0.014(2) 0.0174(18)
C24 0.0582(19) 0.0366(16) 0.0513(18) 0.0082(14) -0.0015(15) 0.0116(15)
N1 0.0290(11) 0.0401(13) 0.0260(11) 0.0023(9) -0.0022(9) 0.0084(10)
N3 0.0280(11) 0.0424(13) 0.0249(11) 0.0125(9) 0.0070(9) 0.0076(10)
N2 0.0267(11) 0.0310(11) 0.0251(10) 0.0016(8) -0.0004(8) 0.0088(9)
N4 0.0237(10) 0.0323(11) 0.0253(10) 0.0079(8) 0.0032(8) 0.0021(9)
O1 0.0661(16) 0.0784(19) 0.0623(16) -0.0227(14) -0.0027(13) -0.0005(15)
O2 0.0548(14) 0.0896(19) 0.0513(13) 0.0370(13) 0.0191(11) 0.0190(13)
O3 0.0542(13) 0.0420(12) 0.0409(11) -0.0106(9) -0.0094(9) 0.0122(10)
O4 0.0343(10) 0.0445(11) 0.0408(11) 0.0172(9) 0.0128(8) 0.0022(9)
O5 0.0360(11) 0.0495(13) 0.0880(17) 0.0194(12) 0.0305(11) 0.0118(10)
O6 0.0365(10) 0.0392(11) 0.0385(10) 0.0034(8) 0.0120(8) 0.0123(9)
O7 0.0514(12) 0.0377(11) 0.0306(10) -0.0007(8) 0.0151(9) 0.0023(9)
O8 0.0437(11) 0.0328(10) 0.0367(10) 0.0062(8) 0.0166(8) -0.0001(8)
C41 0.034(5) 0.057(7) 0.067(7) -0.008(5) 0.020(5) 0.005(5)
O9 0.156(11) 0.066(6) 0.076(6) 0.023(5) -0.007(6) -0.013(6)
C42 0.187(15) 0.151(17) 0.173(16) 0.045(13) 0.052(14) 0.014(16)
O10 0.078(7) 0.033(5) 0.121(10) -0.031(5) -0.033(6) 0.029(5)
C42' 0.187(15) 0.151(17) 0.173(16) 0.045(13) 0.052(14) 0.014(16)
O10' 0.063(4) 0.054(4) 0.137(6) 0.058(4) 0.054(4) 0.026(3)

loop_
_atom_type_symbol
_atom_type_description
_atom_type_scat_dispersion_real
_atom_type_scat_dispersion_imag
_atom_type_scat_source
C C 0.0033 0.0016 'International Tables Vol C Tables 4.2.6.8 and 6.1.1.4'
H H 0.0000 0.0000 'International Tables Vol C Tables 4.2.6.8 and 6.1.1.4'
N N 0.0061 0.0033 'International Tables Vol C Tables 4.2.6.8 and 6.1.1.4'
O O 0.0106 0.0060 'International Tables Vol C Tables 4.2.6.8 and 6.1.1.4'

loop_
_geom_angle_atom_site_label_1
_geom_angle_atom_site_label_2
_geom_angle_atom_site_label_3
_geom_angle
O1 C1 H1A 109.5
O1 C1 H1B 109.5
H1A C1 H1B 109.5
O1 C1 H1C 109.5
H1A C1 H1C 109.5
H1B C1 H1C 109.5
O1 C3 C4 123.9(3)
O1 C3 C8 117.0(3)
C4 C3 C8 119.0(4)
C7 C8 C3 119.6(3)
C7 C8 C9 121.4(3)
C3 C8 C9 119.0(3)
C6 C7 C8 119.1(3)
C6 C7 C10 119.7(3)
C8 C7 C10 121.2(2)
O2 C6 C5 123.6(3)
O2 C6 C7 115.3(3)
C5 C6 C7 121.1(3)
C6 C5 C4 119.7(3)
C6 C5 H5 120.2
C4 C5 H5 120.2
C5 C4 C3 121.5(3)
C5 C4 H4 119.3
C3 C4 H4 119.3
O2 C2 H2A 109.5
O2 C2 H2B 109.5
H2A C2 H2B 109.5
O2 C2 H2C 109.5
H2A C2 H2C 109.5
H2B C2 H2C 109.5
N1 C9 C8 114.6(2)
N1 C9 H9A 108.6
C8 C9 H9A 108.6
N1 C9 H9B 108.6
C8 C9 H9B 108.6
H9A C9 H9B 107.6
N3 C10 C7 112.8(2)
N3 C10 H10A 109.0
C7 C10 H10A 109.0
N3 C10 H10B 109.0
C7 C10 H10B 109.0
H10A C10 H10B 107.8
O3 C11 N2 125.7(2)
O3 C11 N1 125.7(2)
N2 C11 N1 108.6(2)
O4 C12 N3 126.5(2)
O4 C12 N4 124.0(2)
N3 C12 N4 109.4(2)
N1 C13 N3 114.1(2)
N1 C13 C35 110.7(2)
N3 C13 C35 112.2(2)
N1 C13 C14 103.24(19)
N3 C13 C14 101.58(18)
C35 C13 C14 114.51(19)
N2 C14 N4 112.49(19)
N2 C14 C38 112.96(19)
N4 C14 C38 113.16(19)
N2 C14 C13 101.76(18)
N4 C14 C13 104.20(18)
C38 C14 C13 111.31(19)
O5 C35 O6 126.2(2)
O5 C35 C13 122.2(2)
O6 C35 C13 111.5(2)
O6 C36 C37 107.8(3)
O6 C36 H36A 110.1
C37 C36 H36A 110.1
O6 C36 H36B 110.1
C37 C36 H36B 110.1
H36A C36 H36B 108.5
C36 C37 H37A 109.5
C36 C37 H37B 109.5
H37A C37 H37B 109.5
C36 C37 H37C 109.5
H37A C37 H37C 109.5
H37B C37 H37C 109.5
O7 C38 O8 126.8(2)
O7 C38 C14 123.8(2)
O8 C38 C14 109.3(2)
O8 C39 C40 108.1(3)
O8 C39 H39A 110.1
C40 C39 H39A 110.1
O8 C39 H39B 110.1
C40 C39 H39B 110.1
H39A C39 H39B 108.4
C39 C40 H40A 109.5
C39 C40 H40B 109.5
H40A C40 H40B 109.5
C39 C40 H40C 109.5
H40A C40 H40C 109.5
H40B C40 H40C 109.5
N2 C15 C17 114.4(2)
N2 C15 H15A 108.7
C17 C15 H15A 108.7
N2 C15 H15B 108.7
C17 C15 H15B 108.7
H15A C15 H15B 107.6
N4 C16 C18 111.12(19)
N4 C16 H16A 109.4
C18 C16 H16A 109.4
N4 C16 H16B 109.4
C18 C16 H16B 109.4
H16A C16 H16B 108.0
C18 C17 C22 119.9(2)
C18 C17 C15 120.6(2)
C22 C17 C15 119.5(2)
C17 C18 C19 120.5(2)
C17 C18 C16 119.5(2)
C19 C18 C16 120.0(2)
C20 C19 C18 118.5(2)
C20 C19 C29 119.0(2)
C18 C19 C29 122.4(2)
C21 C20 C19 120.6(2)
C21 C20 H20 119.7
C19 C20 H20 119.7
C20 C21 C22 122.3(2)
C20 C21 H21 118.8
C22 C21 H21 118.8
C21 C22 C17 118.2(2)
C21 C22 C23 118.0(2)
C17 C22 C23 123.8(2)
C30 C29 C34 118.5(3)
C30 C29 C19 122.2(2)
C34 C29 C19 119.3(2)
C29 C30 C31 120.8(3)
C29 C30 H30 119.6
C31 C30 H30 119.6
C32 C31 C30 119.9(3)
C32 C31 H31 120.1
C30 C31 H31 120.1
C33 C32 C31 119.9(3)
C33 C32 H32 120.1
C31 C32 H32 120.1
C32 C33 C34 120.6(3)
C32 C33 H33 119.7
C34 C33 H33 119.7
C33 C34 C29 120.3(3)
C33 C34 H34 119.9
C29 C34 H34 119.9
C24 C23 C28 118.4(3)
C24 C23 C22 122.6(3)
C28 C23 C22 118.9(3)
C27 C28 C23 121.6(3)
C27 C28 H28 119.2
C23 C28 H28 119.2
C26 C27 C28 120.4(4)
C26 C27 H27 119.8
C28 C27 H27 119.8
C27 C26 C25 119.0(3)
C27 C26 H26 120.5
C25 C26 H26 120.5
C26 C25 C24 120.9(4)
C26 C25 H25 119.5
C24 C25 H25 119.5
C23 C24 C25 119.7(3)
C23 C24 H24 120.1
C25 C24 H24 120.1
C11 N1 C13 111.3(2)
C11 N1 C9 120.0(2)
C13 N1 C9 120.6(2)
C12 N3 C13 112.9(2)
C12 N3 C10 124.7(2)
C13 N3 C10 122.3(2)
C11 N2 C14 112.2(2)
C11 N2 C15 120.6(2)
C14 N2 C15 124.57(19)
C12 N4 C14 108.86(19)
C12 N4 C16 114.26(19)
C14 N4 C16 114.51(19)
C1 O1 C3 118.3(4)
C6 O2 C2 118.3(3)
C35 O6 C36 115.7(2)
C38 O8 C39 116.9(2)
O9 C41 H41A 109.4
O9 C41 H41B 109.5
H41A C41 H41B 109.5
O9 C41 H41C 109.4
H41A C41 H41C 109.5
H41B C41 H41C 109.5
C41 O9 H9 109.5
O10 C42 H42A 109.4
O10 C42 H42B 109.8
H42A C42 H42B 109.5
O10 C42 H42C 109.2
H42A C42 H42C 109.5
H42B C42 H42C 109.5
O10 C42 H42F 105.1
H42A C42 H42F 144.5
H42B C42 H42F 48.9
H42C C42 H42F 65.5
C42 O10 H10 109.2
C42 O10 H42D 70.9
H10 O10 H42D 177.1
C42 O10 H42E 81.1
H10 O10 H42E 102.7
H42D O10 H42E 74.4
O10' C42' H42B 98.6
O10' C42' H42C 87.6
H42B C42' H42C 73.7
O10' C42' H42D 110.0
H42B C42' H42D 138.1
H42C C42' H42D 77.5
O10' C42' H42E 109.0
H42B C42' H42E 88.2
H42C C42' H42E 157.3
H42D C42' H42E 109.5
O10' C42' H42F 109.5
H42B C42' H42F 29.8
H42C C42' H42F 48.8
H42D C42' H42F 109.5
H42E C42' H42F 109.5
C42' O10' H10' 108.9

loop_
_geom_bond_atom_site_label_1
_geom_bond_atom_site_label_2
_geom_bond_distance
C1 O1 1.374(6)
C1 H1A 0.9700
C1 H1B 0.9700
C1 H1C 0.9700
C3 O1 1.376(4)
C3 C4 1.387(5)
C3 C8 1.415(4)
C8 C7 1.405(4)
C8 C9 1.501(4)
C7 C6 1.403(4)
C7 C10 1.504(4)
C6 O2 1.367(4)
C6 C5 1.373(5)
C5 C4 1.381(5)
C5 H5 0.9400
C4 H4 0.9400
C2 O2 1.437(4)
C2 H2A 0.9700
C2 H2B 0.9700
C2 H2C 0.9700
C9 N1 1.467(3)
C9 H9A 0.9800
C9 H9B 0.9800
C10 N3 1.465(3)
C10 H10A 0.9800
C10 H10B 0.9800
C11 O3 1.212(3)
C11 N2 1.369(3)
C11 N1 1.376(3)
C12 O4 1.222(3)
C12 N3 1.350(3)
C12 N4 1.403(3)
C13 N1 1.431(3)
C13 N3 1.453(3)
C13 C35 1.553(3)
C13 C14 1.572(3)
C14 N2 1.445(3)
C14 N4 1.448(3)
C14 C38 1.547(3)
C35 O5 1.190(3)
C35 O6 1.318(3)
C36 O6 1.469(3)
C36 C37 1.492(5)
C36 H36A 0.9800
C36 H36B 0.9800
C37 H37A 0.9700
C37 H37B 0.9700
C37 H37C 0.9700
C38 O7 1.199(3)
C38 O8 1.319(3)
C39 O8 1.455(3)
C39 C40 1.477(5)
C39 H39A 0.9800
C39 H39B 0.9800
C40 H40A 0.9700
C40 H40B 0.9700
C40 H40C 0.9700
C15 N2 1.467(3)
C15 C17 1.518(4)
C15 H15A 0.9800
C15 H15B 0.9800
C16 N4 1.486(3)
C16 C18 1.505(3)
C16 H16A 0.9800
C16 H16B 0.9800
C17 C18 1.401(3)
C17 C22 1.413(4)
C18 C19 1.413(4)
C19 C20 1.394(4)
C19 C29 1.489(4)
C20 C21 1.371(4)
C20 H20 0.9400
C21 C22 1.387(4)
C21 H21 0.9400
C22 C23 1.490(4)
C29 C30 1.381(4)
C29 C34 1.392(4)
C30 C31 1.384(4)
C30 H30 0.9400
C31 C32 1.382(5)
C31 H31 0.9400
C32 C33 1.362(5)
C32 H32 0.9400
C33 C34 1.385(4)
C33 H33 0.9400
C34 H34 0.9400
C23 C24 1.383(4)
C23 C28 1.385(4)
C28 C27 1.375(4)
C28 H28 0.9400
C27 C26 1.373(6)
C27 H27 0.9400
C26 C25 1.377(6)
C26 H26 0.9400
C25 C24 1.400(5)
C25 H25 0.9400
C24 H24 0.9400
C41 O9 1.307(8)
C41 H41A 0.9700
C41 H41B 0.9700
C41 H41C 0.9700
O9 H9 0.8300
C42 O10 1.399(10)
C42 H42A 0.9700
C42 H42B 0.9700
C42 H42C 0.9700
C42 H42F 0.3420
O10 H10 0.8300
O10 H42D 1.3644
O10 H42E 1.2502
C42' O10' 1.375(10)
C42' H42B 1.4664
C42' H42C 1.1383
C42' H42D 0.9700
C42' H42E 0.9700
C42' H42F 0.9700
O10' H10' 0.8300

loop_
_geom_torsion_atom_site_label_1
_geom_torsion_atom_site_label_2
_geom_torsion_atom_site_label_3
_geom_torsion_atom_site_label_4
_geom_torsion
O1 C3 C8 C7 -177.8(3)
C4 C3 C8 C7 0.7(4)
O1 C3 C8 C9 0.7(4)
C4 C3 C8 C9 179.2(3)
C3 C8 C7 C6 2.2(4)
C9 C8 C7 C6 -176.3(2)
C3 C8 C7 C10 -177.5(3)
C9 C8 C7 C10 4.0(4)
C8 C7 C6 O2 175.3(2)
C10 C7 C6 O2 -5.0(4)
C8 C7 C6 C5 -3.2(4)
C10 C7 C6 C5 176.5(3)
O2 C6 C5 C4 -177.2(3)
C7 C6 C5 C4 1.2(5)
C6 C5 C4 C3 1.8(5)
O1 C3 C4 C5 175.7(3)
C8 C3 C4 C5 -2.7(5)
C7 C8 C9 N1 -62.8(4)
C3 C8 C9 N1 118.7(3)
C6 C7 C10 N3 -123.2(3)
C8 C7 C10 N3 56.5(3)
N1 C13 C14 N2 16.0(2)
N3 C13 C14 N2 -102.5(2)
C35 C13 C14 N2 136.4(2)
N1 C13 C14 N4 133.14(19)
N3 C13 C14 N4 14.6(2)
C35 C13 C14 N4 -106.5(2)
N1 C13 C14 C38 -104.6(2)
N3 C13 C14 C38 136.9(2)
C35 C13 C14 C38 15.8(3)
N1 C13 C35 O5 31.5(4)
N3 C13 C35 O5 160.2(3)
C14 C13 C35 O5 -84.7(3)
N1 C13 C35 O6 -149.0(2)
N3 C13 C35 O6 -20.3(3)
C14 C13 C35 O6 94.8(2)
N2 C14 C38 O7 156.1(2)
N4 C14 C38 O7 26.8(3)
C13 C14 C38 O7 -90.1(3)
N2 C14 C38 O8 -27.6(3)
N4 C14 C38 O8 -156.8(2)
C13 C14 C38 O8 86.2(2)
N2 C15 C17 C18 -41.7(3)
N2 C15 C17 C22 138.4(2)
C22 C17 C18 C19 -1.5(4)
C15 C17 C18 C19 178.7(2)
C22 C17 C18 C16 176.1(2)
C15 C17 C18 C16 -3.7(3)
N4 C16 C18 C17 77.2(3)
N4 C16 C18 C19 -105.2(3)
C17 C18 C19 C20 0.0(4)
C16 C18 C19 C20 -177.5(2)
C17 C18 C19 C29 178.6(2)
C16 C18 C19 C29 1.0(4)
C18 C19 C20 C21 0.6(4)
C29 C19 C20 C21 -177.9(3)
C19 C20 C21 C22 0.2(5)
C20 C21 C22 C17 -1.6(4)
C20 C21 C22 C23 178.1(3)
C18 C17 C22 C21 2.2(4)
C15 C17 C22 C21 -177.9(2)
C18 C17 C22 C23 -177.5(2)
C15 C17 C22 C23 2.4(4)
C20 C19 C29 C30 -123.6(3)
C18 C19 C29 C30 57.9(4)
C20 C19 C29 C34 56.5(4)
C18 C19 C29 C34 -122.1(3)
C34 C29 C30 C31 1.1(4)
C19 C29 C30 C31 -178.9(3)
C29 C30 C31 C32 -0.3(5)
C30 C31 C32 C33 -0.7(5)
C31 C32 C33 C34 1.0(5)
C32 C33 C34 C29 -0.3(4)
C30 C29 C34 C33 -0.8(4)
C19 C29 C34 C33 179.2(3)
C21 C22 C23 C24 -131.6(3)
C17 C22 C23 C24 48.1(4)
C21 C22 C23 C28 44.5(4)
C17 C22 C23 C28 -135.8(3)
C24 C23 C28 C27 -0.8(5)
C22 C23 C28 C27 -177.1(3)
C23 C28 C27 C26 -0.7(5)
C28 C27 C26 C25 0.8(5)
C27 C26 C25 C24 0.6(5)
C28 C23 C24 C25 2.2(4)
C22 C23 C24 C25 178.4(3)
C26 C25 C24 C23 -2.1(5)
O3 C11 N1 C13 -171.4(3)
N2 C11 N1 C13 9.1(3)
O3 C11 N1 C9 -22.5(4)
N2 C11 N1 C9 158.0(2)
N3 C13 N1 C11 93.5(3)
C35 C13 N1 C11 -138.8(2)
C14 C13 N1 C11 -15.9(2)
N3 C13 N1 C9 -55.2(3)
C35 C13 N1 C9 72.5(3)
C14 C13 N1 C9 -164.6(2)
C8 C9 N1 C11 -71.0(3)
C8 C9 N1 C13 75.0(3)
O4 C12 N3 C13 176.8(2)
N4 C12 N3 C13 -3.5(3)
O4 C12 N3 C10 0.3(4)
N4 C12 N3 C10 179.9(2)
N1 C13 N3 C12 -117.6(2)
C35 C13 N3 C12 115.5(2)
C14 C13 N3 C12 -7.2(3)
N1 C13 N3 C10 59.1(3)
C35 C13 N3 C10 -67.8(3)
C14 C13 N3 C10 169.5(2)
C7 C10 N3 C12 98.7(3)
C7 C10 N3 C13 -77.6(3)
O3 C11 N2 C14 -176.7(3)
N1 C11 N2 C14 2.7(3)
O3 C11 N2 C15 -14.3(4)
N1 C11 N2 C15 165.2(2)
N4 C14 N2 C11 -122.8(2)
C38 C14 N2 C11 107.6(2)
C13 C14 N2 C11 -11.9(2)
N4 C14 N2 C15 75.6(3)
C38 C14 N2 C15 -54.0(3)
C13 C14 N2 C15 -173.5(2)
C17 C15 N2 C11 -169.1(2)
C17 C15 N2 C14 -9.0(3)
O4 C12 N4 C14 -166.4(2)
N3 C12 N4 C14 13.9(3)
O4 C12 N4 C16 -37.0(3)
N3 C12 N4 C16 143.3(2)
N2 C14 N4 C12 91.8(2)
C38 C14 N4 C12 -138.7(2)
C13 C14 N4 C12 -17.6(2)
N2 C14 N4 C16 -37.5(3)
C38 C14 N4 C16 92.0(2)
C13 C14 N4 C16 -146.89(19)
C18 C16 N4 C12 -175.5(2)
C18 C16 N4 C14 -49.0(3)
C4 C3 O1 C1 36.9(5)
C8 C3 O1 C1 -144.6(4)
C5 C6 O2 C2 1.5(4)
C7 C6 O2 C2 -177.0(3)
O5 C35 O6 C36 -1.3(4)
C13 C35 O6 C36 179.3(2)
C37 C36 O6 C35 -170.3(2)
O7 C38 O8 C39 4.1(4)
C14 C38 O8 C39 -172.1(3)
C40 C39 O8 C38 174.3(3)
